data_7114220
loop_
_publ_author_name
'Akdas, Huriey'
'Graf, Ernest'
'Hosseini, Mir Wais'
'De Cian, Andr\'e'
'Bilyk, Alex'
'Skelton, Brian W.'
'Koutsantonis, George A.'
'Murray, Ian'
'Harrowfield, Jack M.'
'White, Allan H.'

_publ_section_title
;
 Koilands from thiophiles: mercury(ii) clusters from thiacalixarenes
;
_journal_issue 10
_journal_name_full 'Chemical Communications'
_journal_page_first 1042
_journal_paper_doi 10.1039/b201379g
_journal_year 2002
_chemical_formula_sum 'C106 H136 Hg4 O12 S12'
_chemical_formula_weight 2789.39
_space_group_IT_number 50
_symmetry_cell_setting orthorhombic
_symmetry_space_group_name_Hall '-P 2ab 2b'
_symmetry_space_group_name_H-M 'P b a n :2'
_cell_angle_alpha 90.00000
_cell_angle_beta 90.00000
_cell_angle_gamma 90.00000
_cell_formula_units_Z 2
_cell_length_a 17.7640(10)
_cell_length_b 21.016(2)
_cell_length_c 14.9290(10)
_cell_measurement_reflns_used 8192
_cell_measurement_temperature 150
_cell_measurement_theta_max 24.4
_cell_measurement_theta_min 2.4
_cell_volume 5573.4(7)
_computing_cell_refinement 'Siemens SAINT (Siemens, 1995)'
_computing_data_collection 'Siemens SMART (Siemens, 1995)'
_computing_data_reduction 'xtal ADDREF SORTRF'
_computing_molecular_graphics xtal
_computing_publication_material 'xtal BONDLA CIFIO'
_computing_structure_refinement 'xtal CRYLSQ'
_computing_structure_solution xtal
_diffrn_ambient_temperature 150
_diffrn_measurement_device_type
;
Bruker SMART CCD diffractometer
;
_diffrn_measurement_method '\w scans'
_diffrn_radiation_detector 'CCD area detector'
_diffrn_radiation_monochromator graphite
_diffrn_radiation_source 'sealed tube'
_diffrn_radiation_type 'Mo K\a'
_diffrn_radiation_wavelength .71073
_diffrn_reflns_av_R_equivalents .113
_diffrn_reflns_av_sigmaI/netI .161
_diffrn_reflns_limit_h_max 24
_diffrn_reflns_limit_h_min 0
_diffrn_reflns_limit_k_max 28
_diffrn_reflns_limit_k_min 0
_diffrn_reflns_limit_l_max 20
_diffrn_reflns_limit_l_min 0
_diffrn_reflns_number 88663
_diffrn_reflns_theta_max 29.13
_diffrn_reflns_theta_min 1.94
_diffrn_standards_decay_% 0
_exptl_absorpt_coefficient_mu 5.773
_exptl_absorpt_correction_T_max .77
_exptl_absorpt_correction_T_min .44
_exptl_absorpt_correction_type multi-scan
_exptl_absorpt_process_details
;
SADABS; Sheldrick, 1996
;
_exptl_crystal_colour yellow
_exptl_crystal_density_diffrn 1.662
_exptl_crystal_description prism
_exptl_crystal_F_000 2760
_exptl_crystal_size_max .24
_exptl_crystal_size_mid .12
_exptl_crystal_size_min .12
_refine_diff_density_max 1.903
_refine_diff_density_min -1.345
_refine_ls_goodness_of_fit_all 1.254
_refine_ls_goodness_of_fit_ref 1.436
_refine_ls_hydrogen_treatment noref
_refine_ls_matrix_type atomblock
_refine_ls_number_constraints 0
_refine_ls_number_parameters 275
_refine_ls_number_reflns 3750
_refine_ls_number_restraints 36
_refine_ls_R_factor_all .132
_refine_ls_R_factor_gt .056
_refine_ls_shift/su_max .085
_refine_ls_shift/su_mean .004
_refine_ls_structure_factor_coef F
_refine_ls_weighting_scheme calc
_refine_ls_wR_factor_all .073
_refine_ls_wR_factor_ref .067
_reflns_d_resolution_high .73
_reflns_d_resolution_low 10.486
_reflns_Friedel_coverage 0
_reflns_limit_h_max 24
_reflns_limit_h_min 0
_reflns_limit_k_max 28
_reflns_limit_k_min 0
_reflns_limit_l_max 20
_reflns_limit_l_min 0
_reflns_number_gt 3750
_reflns_number_total 7521
_reflns_threshold_expression 'F    > 4.00 sig(F   )'
_cod_data_source_file b201379g.txt
_cod_data_source_block hgs4x
_cod_original_sg_symbol_Hall -p_2ab_2b
_cod_original_sg_symbol_H-M Pban
_cod_database_code 7114220

loop_
_symmetry_equiv_pos_as_xyz
+x,+y,+z
1/2-x,1/2-y,+z
+x,1/2-y,-z
1/2-x,+y,-z
-x,-y,-z
1/2+x,1/2+y,-z
-x,1/2+y,+z
1/2+x,-y,+z

loop_
_atom_site_label
_atom_site_fract_x
_atom_site_fract_y
_atom_site_fract_z
_atom_site_U_iso_or_equiv
_atom_site_adp_type
_atom_site_occupancy
Hg1 .25000 .61911(2) .00000 .0353(3) Uani 1.00000
Hg2 .25000 .75000 .16918(3) .0398(3) Uani 1.00000
O11 .3358(4) .6880(3) .0846(4) .038(4) Uani 1.00000
C11 .3858(5) .6566(5) .1348(7) .030(5) Uani 1.00000
C12 .4133(5) .5964(5) .1060(7) .032(6) Uani 1.00000
C13 .4677(6) .5657(5) .1556(7) .041(6) Uani 1.00000
C14 .4957(6) .5894(6) .2376(7) .046(7) Uani 1.00000
C141 .5590(7) .5572(7) .2879(9) .064(9) Uani 1.00000
C142 .5333(11) .5466(9) .3796(12) .122(15) Uani 1.00000
C143 .6264(11) .6029(10) .3048(16) .140(19) Uani 1.00000
C144 .5901(11) .4984(9) .2469(13) .136(16) Uani 1.00000
C15 .4660(7) .6474(6) .2653(7) .050(7) Uani 1.00000
C16 .4124(7) .6785(5) .2181(7) .042(7) Uani 1.00000
S1 .37570(19) .75207(18) .25871(17) .0514(16) Uani 1.00000
O21 .3086(4) .6503(3) -.1316(4) .038(4) Uani 1.00000
C21 .3790(7) .6501(5) -.1302(7) .051(7) Uani 1.00000
C22 .4239(7) .6921(5) -.1887(7) .051(8) Uani 1.00000
C23 .5026(7) .6906(6) -.1919(7) .052(7) Uani 1.00000
C24 .5428(7) .6516(6) -.1401(8) .056(8) Uani 1.00000
C241 .6323(8) .6482(7) -.1455(12) .091(13) Uani 1.00000
C242 .663(2) .701(2) -.176(2) .116(13) Uiso .50000
C243 .664(2) .6327(19) -.049(3) .121(14) Uiso .50000
C244 .6480(18) .5900(16) -.205(2) .087(10) Uiso .50000
C242' .662(2) .689(2) -.245(3) .129(14) Uiso .50000
C243' .662(2) .7009(17) -.090(2) .099(11) Uiso .50000
C244' .6638(17) .5877(14) -.140(2) .080(9) Uiso .50000
C25 .5037(7) .6122(6) -.0794(8) .055(8) Uani 1.00000
C26 .4280(6) .6117(5) -.0751(8) .044(7) Uani 1.00000
S2 .38120(16) .56233(12) .0059(2) .0406(14) Uani 1.00000
O10 .25000 .5461(11) .50000 .52(2) Uiso 1.00000
S10 .2549(9) .5820(7) .4156(10) .52(2) Uiso .50000
C101 .313(2) .5429(15) .343(3) .52(2) Uiso .50000
C102 .289(2) .654(2) .4367(18) .52(2) Uiso .50000
O20 .9953(15) .7336(18) .496(3) .54(2) Uiso .50000
S20 .9585(8) .6920(7) .4393(10) .54(2) Uiso .50000
C201 1.0046(18) .625(2) .437(3) .54(2) Uiso .50000
C202 .872(3) .6802(13) .477(3) .54(2) Uiso .50000
C301 .5699(8) .75000 .50000 .091(5) Uiso .50000
C3011 .651(2) .75000 .50000 .091(5) Uiso .50000
C302 .5304(9) .6959(8) .534(2) .091(5) Uiso .50000
C303 .4553(6) .6956(7) .535(2) .091(5) Uiso .50000
C3031 .4145(11) .6390(13) .565(2) .091(5) Uiso .50000
C304 .4144(7) .74999 .50000 .091(5) Uiso .50000
C401 .25000 .4492(7) .50000 .186(11) Uiso .50000
C4011 .25000 .378(2) .50000 .186(11) Uiso .50000
C402 .274(2) .4803(8) .4237(12) .186(11) Uiso .50000
C403 .278(2) .5314(5) .4221(9) .186(11) Uiso .50000
C4031 .294(3) .5631(11) .334(2) .186(11) Uiso .50000
C404 .25000 .5673(6) .50000 .186(11) Uiso .50000
H13 .48973 .52594 .13127 .05500 Uiso 1.00000
H142a .57453 .52276 .41263 .19800 Uiso 1.00000
H142b .49237 .51471 .37929 .19800 Uiso 1.00000
H142c .52058 .58081 .41118 .19800 Uiso 1.00000
H143a .65979 .58290 .33653 .23300 Uiso 1.00000
H143b .60199 .63822 .33843 .23300 Uiso 1.00000
H143c .63988 .61879 .24888 .23300 Uiso 1.00000
H144a .62705 .48156 .28029 .17700 Uiso 1.00000
H144b .60654 .50840 .18660 .17700 Uiso 1.00000
H144c .54796 .46891 .23999 .17700 Uiso 1.00000
H15 .48003 .66268 .32407 .06900 Uiso 1.00000
H23 .52716 .71926 -.23807 .06400 Uiso 1.00000
H242a .71615 .69947 -.18577 .16800 Uiso .50000
H242b .65230 .73812 -.14033 .16800 Uiso .50000
H242c .64217 .71330 -.23745 .16800 Uiso .50000
H243a .71713 .63548 -.04941 .19600 Uiso .50000
H243b .64549 .59678 -.02565 .19600 Uiso .50000
H243c .64724 .66974 -.00995 .19600 Uiso .50000
H244a .70191 .58422 -.20784 .13000 Uiso .50000
H244b .62640 .59230 -.25879 .13000 Uiso .50000
H244c .62931 .55232 -.17151 .13000 Uiso .50000
H242'a .72292 .67759 -.24174 .18200 Uiso .50000
H242'b .66073 .72930 -.23682 .18200 Uiso .50000
H242'c .64775 .66815 -.29294 .18200 Uiso .50000
H243'a .72166 .69785 -.09606 .16800 Uiso .50000
H243'b .65556 .69336 -.02844 .16800 Uiso .50000
H243'c .65093 .74023 -.10853 .16800 Uiso .50000
H244'a .71789 .59318 -.14264 .12600 Uiso .50000
H244'b .64617 .56072 -.18041 .12600 Uiso .50000
H244'c .65349 .57316 -.07836 .12600 Uiso .50000
H25 .53055 .57753 -.03819 .08000 Uiso 1.00000
H101a .28237 .49300 .32977 .50300 Uiso .50000
H101b .35392 .52886 .36142 .50300 Uiso .50000
H101c .30309 .55818 .28769 .50300 Uiso .50000
H102a .25869 .66597 .48922 .50300 Uiso .50000
H102b .28768 .67070 .39142 .50300 Uiso .50000
H102c .33851 .64138 .46514 .50300 Uiso .50000
H201a 1.04781 .63464 .39709 .72500 Uiso .50000
H201b .97100 .60110 .38240 .72500 Uiso .50000
H201c 1.00741 .60187 .47684 .72500 Uiso .50000
H202a .84645 .71577 .50570 .72500 Uiso .50000
H202b .87902 .65358 .54610 .72500 Uiso .50000
H202c .84260 .65281 .45165 .72500 Uiso .50000
H3011a .66910 .71532 .53587 .13700 Uiso .25000
H3011b .67090 .74514 .44055 .13700 Uiso .25000
H3011c .67090 .78885 .52429 .13700 Uiso .25000
H302 .55634 .65704 .55564 .11500 Uiso .50000
H3031a .44657 .61015 .59603 .13700 Uiso .50000
H3031b .38925 .61635 .51769 .13700 Uiso .50000
H3031c .37340 .64991 .60830 .13700 Uiso .50000
H304 .35760 .75000 .50000 .13700 Uiso .50000
H4011a .26314 .36769 .44261 .25200 Uiso .25000
H4011b .20119 .36893 .51552 .25200 Uiso .25000
H4011c .28545 .36893 .54284 .25200 Uiso .25000
H402 .29292 .46054 .37616 .21000 Uiso .50000
H4031a .29989 .61802 .33778 .21000 Uiso .50000
H4031b .34029 .55699 .30407 .21000 Uiso .50000
H4031c .25402 .56430 .29161 .21000 Uiso .50000
H404 .25000 .62402 .50000 .21000 Uiso .50000

loop_
_atom_site_aniso_label
_atom_site_aniso_U_11
_atom_site_aniso_U_22
_atom_site_aniso_U_33
_atom_site_aniso_U_12
_atom_site_aniso_U_13
_atom_site_aniso_U_23
Hg1 .0456(3) .0361(3) .0243(2) .00000 -.0092(4) .00000
Hg2 .0583(4) .0283(3) .0328(3) .0136(5) .00000 .00000
O11 .038(4) .039(4) .038(4) .007(4) -.007(3) -.008(4)
C11 .015(5) .039(6) .037(6) -.008(4) -.001(4) -.012(5)
C12 .024(5) .038(6) .034(5) .006(5) -.003(4) -.016(5)
C13 .031(6) .044(7) .049(7) .009(5) -.004(5) -.017(6)
C14 .040(6) .050(8) .048(7) .017(6) -.021(6) -.016(6)
C141 .044(8) .078(10) .069(9) .030(7) -.034(7) -.022(8)
C142 .149(18) .114(15) .104(14) .086(14) -.040(13) -.006(13)
C143 .102(15) .122(18) .20(2) .019(13) -.063(16) -.047(16)
C144 .145(17) .140(16) .125(15) .093(14) -.101(13) -.082(13)
C15 .061(8) .048(8) .040(6) .012(6) -.023(6) -.013(6)
C16 .065(8) .027(6) .033(6) .014(6) -.015(6) -.015(5)
S1 .086(2) .0358(14) .0324(12) .021(2) -.0129(13) -.018(2)
O21 .036(4) .044(5) .034(4) -.004(4) -.003(3) -.005(4)
C21 .082(9) .039(7) .031(6) .008(7) .018(6) -.023(5)
C22 .072(9) .040(7) .041(6) -.002(7) .018(6) -.029(6)
C23 .055(8) .047(8) .053(7) -.015(6) .022(6) -.024(6)
C24 .045(7) .054(8) .068(9) -.008(6) .009(7) -.034(7)
C241 .070(11) .070(11) .133(16) -.012(9) .025(11) -.023(11)
C25 .047(7) .045(8) .073(9) .005(6) -.002(7) -.038(7)
C26 .045(7) .031(6) .054(7) -.007(5) -.005(6) -.023(6)
S2 .0539(15) .0336(12) .0342(14) .0076(11) -.0109(18) -.0140(18)

loop_
_atom_type_symbol
_atom_type_oxidation_number
_atom_type_number_in_cell
_atom_type_scat_dispersion_real
_atom_type_scat_dispersion_imag
_atom_type_scat_source
C 0 212 .002 .002 'Int Tables Vol IV Tables 2.2B and 2.3.1'
H 0 272 0 0 'Int Tables Vol IV Tables 2.2B and 2.3.1'
Hg 0 8 -3.084 9.223 'Int Tables Vol IV Tables 2.2B and 2.3.1'
O 0 24 .008 .006 'Int Tables Vol IV Tables 2.2B and 2.3.1'
S 0 24 .11 .124 'Int Tables Vol IV Tables 2.2B and 2.3.1'

loop_
_geom_angle_atom_site_label_1
_geom_angle_atom_site_label_2
_geom_angle_atom_site_label_3
_geom_angle_site_symmetry_1
_geom_angle_site_symmetry_3
_geom_angle
O11 Hg1 O21 . . 89.5(2)
O11 Hg1 S2 . . 72.45(17)
O11 Hg1 O11 . 4 107.7(2)
O11 Hg1 O21 . 4 71.1(2)
O11 Hg1 S2 . 4 147.04(18)
O21 Hg1 S2 . . 75.96(19)
O21 Hg1 O11 . 4 71.1(2)
O21 Hg1 O21 . 4 147.2(2)
O21 Hg1 S2 . 4 120.00(19)
S2 Hg1 O11 . 4 147.04(18)
S2 Hg1 O21 . 4 120.00(19)
S2 Hg1 S2 . 4 125.81(8)
O11 Hg1 O21 4 4 89.5(2)
O11 Hg1 S2 4 4 72.45(17)
O21 Hg1 S2 4 4 75.96(19)
O11 Hg2 S1 . . 74.40(18)
O11 Hg2 O11 . '2 565' 115.6(2)
O11 Hg2 S1 . '2 565' 144.69(18)
O11 Hg2 O21 . '3 565' 94.4(2)
O11 Hg2 O21 . 4 71.0(2)
S1 Hg2 O11 . '2 565' 144.69(19)
S1 Hg2 S1 . '2 565' 118.20(9)
S1 Hg2 O21 . '3 565' 74.56(18)
S1 Hg2 O21 . 4 120.38(18)
O11 Hg2 S1 '2 565' '2 565' 74.40(18)
O11 Hg2 O21 '2 565' '3 565' 71.0(2)
O11 Hg2 O21 '2 565' 4 94.4(2)
S1 Hg2 O21 '2 565' '3 565' 120.38(18)
S1 Hg2 O21 '2 565' 4 74.56(18)
O21 Hg2 O21 '3 565' 4 153.0(2)
Hg1 O11 Hg2 . . 101.5(3)
Hg1 O11 C11 . . 114.3(6)
Hg2 O11 C11 . . 113.6(6)
O11 C11 C12 . . 119.8(9)
O11 C11 C16 . . 123.9(9)
C12 C11 C16 . . 116.2(9)
C11 C12 C13 . . 119.7(9)
C11 C12 S2 . . 120.6(7)
C13 C12 S2 . . 119.7(8)
C12 C13 C14 . . 123.2(10)
C12 C13 H13 . . 118.4
C14 C13 H13 . . 118.4
C13 C14 C141 . . 122.3(10)
C13 C14 C15 . . 115.6(10)
C141 C14 C15 . . 121.8(10)
C14 C141 C142 . . 107.5(12)
C14 C141 C143 . . 112.2(12)
C14 C141 C144 . . 116.4(12)
C142 C141 C143 . . 100.5(14)
C142 C141 C144 . . 112.0(14)
C143 C141 C144 . . 107.2(13)
C141 C142 H142a . . 107.8
C141 C142 H142b . . 109.2
C141 C142 H142c . . 117.0
H142a C142 H142b . . 101.4
H142a C142 H142c . . 109.0
H142b C142 H142c . . 111
C141 C143 H143a . . 108.4
C141 C143 H143b . . 102.0
C141 C143 H143c . . 105.9
H143a C143 H143b . . 113
H143a C143 H143c . . 119
H143b C143 H143c . . 107
C141 C144 H144a . . 111.8
C141 C144 H144b . . 108.2
C141 C144 H144c . . 106.6
H144a C144 H144b . . 112
H144a C144 H144c . . 112
H144b C144 H144c . . 105.6
C14 C15 C16 . . 122.4(10)
C14 C15 H15 . . 117.6
C16 C15 H15 . . 119.5
C11 C16 C15 . . 122.5(10)
C11 C16 S1 . . 117.4(8)
C15 C16 S1 . . 120.0(8)
Hg2 S1 C16 . . 97.2(4)
Hg2 S1 C22 . '3 565' 97.0(4)
C16 S1 C22 . '3 565' 101.2(5)
Hg1 O21 C21 . . 115.7(6)
Hg1 O21 Hg2 . '3 565' 104.4(3)
C21 O21 Hg2 . '3 565' 116.1(7)
O21 C21 C22 . . 121.9(10)
O21 C21 C26 . . 128.0(10)
C22 C21 C26 . . 110.2(10)
C21 C22 C23 . . 123.1(10)
C21 C22 S1 . '3 565' 118.7(9)
C23 C22 S1 . '3 565' 118.2(9)
C22 C23 C24 . . 121.9(11)
C22 C23 H23 . . 116.1
C24 C23 H23 . . 121.9
C23 C24 C241 . . 122.2(12)
C23 C24 C25 . . 118.0(11)
C241 C24 C25 . . 119.8(11)
C24 C241 C242 . . 113(2)
C24 C241 C243 . . 108.5(18)
C24 C241 C244 . . 104.2(15)
C24 C241 C242' . . 108.5(16)
C24 C241 C243' . . 107.2(17)
C24 C241 C244' . . 116.0(16)
C242 C241 C243 . . 110(2)
C242 C241 C244 . . 114(2)
C243 C241 C244 . . 107(2)
C242' C241 C243' . . 90(2)
C242' C241 C244' . . 111(2)
C243' C241 C244' . . 120(2)
C241 C242 H242a . . 115
C241 C242 H242b . . 114
C241 C242 H242c . . 111
H242a C242 H242b . . 108
H242a C242 H242c . . 103
H242b C242 H242c . . 103
C241 C243 H243a . . 109
C241 C243 H243b . . 113
C241 C243 H243c . . 105
H243a C243 H243b . . 115
H243a C243 H243c . . 105
H243b C243 H243c . . 109(4)
C241 C244 H244a . . 108
C241 C244 H244b . . 114
C241 C244 H244c . . 107
H244a C244 H244b . . 113
H244a C244 H244c . . 105
H244b C244 H244c . . 110
C241 C242' H242'a . . 99
C241 C242' H242'b . . 110
C241 C242' H242'c . . 111
H242'a C242' H242'b . . 104
H242'a C242' H242'c . . 103
H242'b C242' H242'c . . 127
C241 C243' H243'a . . 105
C241 C243' H243'b . . 112
C241 C243' H243'c . . 116
H243'a C243' H243'b . . 101
H243'a C243' H243'c . . 105
H243'b C243' H243'c . . 115
C241 C244' H244'a . . 107
C241 C244' H244'b . . 113
C241 C244' H244'c . . 106
H244'a C244' H244'b . . 113
H244'a C244' H244'c . . 106
H244'b C244' H244'c . . 112
C24 C25 C26 . . 121.7(11)
C24 C25 H25 . . 123.5
C26 C25 H25 . . 114.5
C21 C26 C25 . . 124.9(11)
C21 C26 S2 . . 115.2(8)
C25 C26 S2 . . 119.9(9)
Hg1 S2 C12 . . 97.6(3)
Hg1 S2 C26 . . 97.2(4)
C12 S2 C26 . . 100.8(5)
O10 S10 C101 . . 109.3(16)
O10 S10 C102 . . 109.0(15)
C101 S10 C102 . . 109.9(19)
S10 C101 H101a . . 104
S10 C101 H101b . . 120
S10 C101 H101c . . 107
H101a C101 H101b . . 98
H101a C101 H101c . . 94
H101b C101 H101c . . 127
S10 C102 H102a . . 101
S10 C102 H102b . . 105
S10 C102 H102c . . 100
H102a C102 H102b . . 125
H102a C102 H102c . . 102
H102b C102 H102c . . 120
O20 S20 C201 . . 109(2)
O20 S20 C202 . . 109(2)
C201 S20 C202 . . 110.0(18)
S20 C201 H201a . . 102
S20 C201 H201b . . 97
S20 C201 H201c . . 124
H201a C201 H201b . . 94
H201a C201 H201c . . 123
H201b C201 H201c . . 109
S20 C202 H202a . . 118
S20 C202 H202b . . 106
S20 C202 H202c . . 121
H202a C202 H202b . . 91(3)
H202a C202 H202c . . 115(5)
H202b C202 H202c . . 97(3)
C3011 C301 C302 . . 119.4(9)
C3011 C301 C302 . '3 566' 119.4(9)
C302 C301 C302 . '3 566' 121.2(14)
C301 C3011 H3011a . . 110
C301 C3011 H3011b . . 111.7
C301 C3011 H3011c . . 111.7
C301 C3011 H3011a . '3 566' 110
C301 C3011 H3011b . '3 566' 111.7
C301 C3011 H3011c . '3 566' 111.7
H3011a C3011 H3011b . . 108
H3011a C3011 H3011c . . 108
H3011b C3011 H3011c . . 108
H3011a C3011 H3011b '3 566' '3 566' 108
H3011a C3011 H3011c '3 566' '3 566' 108
H3011b C3011 H3011c '3 566' '3 566' 108
C301 C302 C303 . . 120.0(16)
C301 C302 H302 . . 122.9
C303 C302 H302 . . 117.1
C302 C303 C3031 . . 120.2(16)
C302 C303 C304 . . 119.4(15)
C3031 C303 C304 . . 120.2(12)
C303 C3031 H3031a . . 111.7
C303 C3031 H3031b . . 114
C303 C3031 H3031c . . 112
H3031a C3031 H3031b . . 109
H3031a C3031 H3031c . . 106
H3031b C3031 H3031c . . 104.4
C303 C304 C303 . '3 566' 120.1(11)
H304 C304 C303 . '3 566' 119.9
C4011 C401 C402 . . 118.3(9)
C4011 C401 C402 . '4 556' 118.3(9)
C402 C401 C402 . '4 556' 123.4(15)
C401 C4011 H4011a . . 104
C401 C4011 H4011b . . 103
C401 C4011 H4011c . . 102
C401 C4011 H4011a . '4 556' 104
C401 C4011 H4011b . '4 556' 103
C401 C4011 H4011c . '4 556' 102
H4011a C4011 H4011b . . 115
H4011a C4011 H4011c . . 115
H4011b C4011 H4011c . . 115.1
H4011a C4011 H4011b '4 556' '4 556' 115
H4011a C4011 H4011c '4 556' '4 556' 115
H4011b C4011 H4011c '4 556' '4 556' 115.1
C401 C402 C403 . . 121(2)
C401 C402 H402 . . 123.6
C403 C402 H402 . . 115
C402 C403 C4031 . . 118.4(18)
C402 C403 C404 . . 118(2)
C4031 C403 C404 . . 121.9(14)
C403 C4031 H4031a . . 115
C403 C4031 H4031b . . 122
C403 C4031 H4031c . . 117
H4031a C4031 H4031b . . 95
H4031a C4031 H4031c . . 94
H4031b C4031 H4031c . . 109
C403 C404 H404 . . 120.8
C403 C404 C403 . '4 556' 118.4(11)
H404 C404 C403 . '4 556' 120.8

loop_
_geom_bond_atom_site_label_1
_geom_bond_atom_site_label_2
_geom_bond_site_symmetry_2
_geom_bond_distance
Hg1 O11 . 2.452(7)
Hg1 O21 . 2.318(7)
Hg1 S2 . 2.620(3)
Hg1 O11 4 2.452(7)
Hg1 O21 4 2.318(7)
Hg1 S2 4 2.620(3)
Hg2 O11 . 2.370(7)
Hg2 S1 . 2.603(3)
Hg2 O11 '2 565' 2.370(7)
Hg2 S1 '2 565' 2.603(3)
Hg2 O21 '3 565' 2.407(7)
Hg2 O21 4 2.407(7)
O11 C11 . 1.335(12)
C11 C12 . 1.424(14)
C11 C16 . 1.409(14)
C12 C13 . 1.378(14)
C12 S2 . 1.751(10)
C13 C14 . 1.413(16)
C13 H13 . .991
C14 C141 . 1.512(17)
C14 C15 . 1.391(17)
C141 C142 . 1.46(2)
C141 C143 . 1.55(2)
C141 C144 . 1.49(2)
C142 H142a . 1.015
C142 H142b . .99
C142 H142c . .888
C143 H143a . .87
C143 H143b . .99
C143 H143c . .93
C144 H144a . .90
C144 H144b . .970
C144 H144c . .98
C15 C16 . 1.353(16)
C15 H15 . .967
C16 S1 . 1.784(11)
S1 C22 '3 565' 1.790(12)
O21 C21 . 1.250(14)
C21 C22 . 1.476(16)
C21 C26 . 1.443(16)
C22 C23 . 1.399(18)
C23 C24 . 1.333(17)
C23 H23 . 1.015
C24 C241 . 1.594(19)
C24 C25 . 1.411(17)
C241 C242 . 1.32(4)
C241 C243 . 1.59(4)
C241 C244 . 1.53(4)
C241 C242' . 1.80(5)
C241 C243' . 1.48(4)
C241 C244' . 1.39(3)
C242 H242a . .95
C242 H242b . .96
C242 H242c . 1.02
C243 H243a . .94
C243 H243b . .89
C243 H243c . 1.01
C244 H244a . .97
C244 H244b . .90
C244 H244c . .99
C242' H242'a . 1.10
C242' H242'b . .86
C242' H242'c . .87
C243' H243'a . 1.06
C243' H243'b . .94
C243' H243'c . .89
C244' H244'a . .97
C244' H244'b . .89
C244' H244'c . .98
C25 C26 . 1.346(17)
C25 H25 . 1.066
C26 S2 . 1.798(12)
O10 S10 . 1.471(19)
O10 S10 '4 556' 1.471(19)
S10 C101 . 1.71(4)
S10 C102 . 1.65(5)
C101 H101a . 1.20
C101 H101b . .83
C101 H101c . .91
C102 H102a . .98
C102 H102b . .77
C102 H102c . 1.02
O20 S20 . 1.38(4)
S20 C201 . 1.64(4)
S20 C202 . 1.65(5)
C201 H201a . .99
C201 H201b . 1.12
C201 H201c . .77
C202 H202a . .98
C202 H202b . 1.18
C202 H202c . .87
C301 C3011 . 1.44(4)
C301 C302 . 1.43(2)
C301 C302 '3 566' 1.43(2)
C3011 H3011a . .961
C3011 H3011b . .962
C3011 H3011c . .962
C3011 H3011a '3 566' .961
C3011 H3011b '3 566' .962
C3011 H3011c '3 566' .962
C302 C303 . 1.34(2)
C302 H302 . .992
C303 C3031 . 1.46(3)
C303 C304 . 1.453(18)
C3031 H3031a . .95
C3031 H3031b . .96
C3031 H3031c . 1.00
C304 H304 . 1.009
C401 C4011 . 1.49
C401 C402 . 1.38(2)
C401 C402 '4 556' 1.38
C4011 H4011a . .916
C4011 H4011b . .919
C4011 H4011c . .919
C4011 H4011a '4 556' .916
C4011 H4011b '4 556' .919
C4011 H4011c '4 556' .919
C402 C403 . 1.08(2)
C402 H402 . .89
C403 C4031 . 1.50(4)
C403 C404 . 1.473(18)
C4031 H4031a . 1.16
C4031 H4031b . .94
C4031 H4031c . .96
C404 H404 . 1.193
